data_7716270
loop_
_publ_author_name
'Bhattacharjee, Sudip'
'Chakraborty, Tonmoy'
'Banerjee, Soumadip'
'Das, Abhijit K.'
'Bhaumik, Asim'

_publ_section_title
;
 Construction of a series of pH stable Ca-based MOFs, their CO<sub>2</sub>
 adsorption and catalytic activity.
;
_journal_issue 26
_journal_name_full 'Dalton transactions (Cambridge, England : 2003)'
_journal_page_first 11120
_journal_page_last 11132
_journal_paper_doi 10.1039/d4dt01150c
_journal_volume 53
_journal_year 2024
_chemical_formula_moiety 'C24 H24 Ca2 O14'
_chemical_formula_sum 'C24 H24 Ca2 O14'
_chemical_formula_weight 616.59
_space_group_crystal_system triclinic
_space_group_IT_number 1
_space_group_name_Hall 'P 1'
_space_group_name_H-M_alt 'P 1'
_atom_sites_solution_hydrogens mixed
_atom_sites_solution_primary iterative
_audit_creation_date 2023-05-29
_audit_creation_method
;
Olex2 1.5
(compiled 2022.04.07 svn.rca3783a0 for OlexSys, GUI svn.r6498)
;
_audit_update_record
;
2023-07-26 deposited with the CCDC.	2024-05-28 downloaded from the CCDC.
;
_cell_angle_alpha 74.90(13)
_cell_angle_beta 76.50(8)
_cell_angle_gamma 89.9(2)
_cell_formula_units_Z 1
_cell_length_a 6.527(18)
_cell_length_b 7.215(18)
_cell_length_c 13.83(5)
_cell_measurement_reflns_used 1698
_cell_measurement_temperature 145.26
_cell_measurement_theta_max 29.767
_cell_measurement_theta_min 2.940
_cell_volume 610(3)
_computing_cell_refinement 'SAINT V8.38A (Bruker, 2018)'
_computing_data_reduction 'SAINT V8.38A (Bruker, 2018)'
_computing_molecular_graphics 'Olex2 1.5 (Dolomanov et al., 2009)'
_computing_publication_material 'Olex2 1.5 (Dolomanov et al., 2009)'
_computing_structure_refinement 'XL  (Sheldrick, 2008)'
_computing_structure_solution 'olex2.solve 1.5 (Bourhis et al., 2015)'
_diffrn_ambient_temperature 145.26
_diffrn_detector 'Bruker APEX2 area detector'
_diffrn_detector_area_resol_mean 7.9
_diffrn_detector_type 'CCD area detector'
_diffrn_measured_fraction_theta_full 0.999
_diffrn_measured_fraction_theta_max 0.864
_diffrn_measurement_device 'three-circle diffractometer'
_diffrn_measurement_device_type 'Bruker APEX-II CCD'
_diffrn_measurement_method '\f and \w scans'
_diffrn_radiation_monochromator 'mirror optics'
_diffrn_radiation_probe x-ray
_diffrn_radiation_type MoK\a
_diffrn_radiation_wavelength 0.71073
_diffrn_reflns_av_R_equivalents 0.0800
_diffrn_reflns_av_unetI/netI 0.2056
_diffrn_reflns_Laue_measured_fraction_full 0.999
_diffrn_reflns_Laue_measured_fraction_max 0.864
_diffrn_reflns_limit_h_max 10
_diffrn_reflns_limit_h_min -9
_diffrn_reflns_limit_k_max 11
_diffrn_reflns_limit_k_min -10
_diffrn_reflns_limit_l_max 21
_diffrn_reflns_limit_l_min -21
_diffrn_reflns_number 8117
_diffrn_reflns_point_group_measured_fraction_full 0.985
_diffrn_reflns_point_group_measured_fraction_max 0.799
_diffrn_reflns_theta_full 25.242
_diffrn_reflns_theta_max 34.465
_diffrn_reflns_theta_min 2.930
_diffrn_source 'microfocus sealed X-ray tube'
_diffrn_source_current 1.0
_diffrn_source_power 0.05
_diffrn_source_type 'Incoatec I\ms'
_diffrn_source_voltage 50.0
_diffrn_standards_number 0
_exptl_absorpt_coefficient_mu 0.545
_exptl_absorpt_correction_T_max 0.7468
_exptl_absorpt_correction_T_min 0.5492
_exptl_absorpt_correction_type multi-scan
_exptl_absorpt_process_details
;
SADABS-2016/2 (Bruker,2016/2) was used for absorption correction.
wR2(int) was 0.1117 before and 0.0764 after correction.
The Ratio of minimum to maximum transmission is 0.7354.
The \l/2 correction factor is Not present.
;
_exptl_crystal_colour 'clear white'
_exptl_crystal_colour_lustre clear
_exptl_crystal_colour_primary white
_exptl_crystal_density_diffrn 1.678
_exptl_crystal_description block
_exptl_crystal_F_000 320
_exptl_crystal_size_max 0.4
_exptl_crystal_size_mid 0.3
_exptl_crystal_size_min 0.2
_refine_diff_density_max 0.923
_refine_diff_density_min -1.430
_refine_diff_density_rms 0.176
_refine_ls_abs_structure_details
;
 Flack x determined using 862 quotients [(I+)-(I-)]/[(I+)+(I-)]
 (Parsons, Flack and Wagner, Acta Cryst. B69 (2013) 249-259).
;
_refine_ls_abs_structure_Flack -0.09(6)
_refine_ls_extinction_method none
_refine_ls_goodness_of_fit_ref 1.056
_refine_ls_hydrogen_treatment constr
_refine_ls_matrix_type full
_refine_ls_number_parameters 310
_refine_ls_number_reflns 6080
_refine_ls_number_restraints 5
_refine_ls_restrained_S_all 1.055
_refine_ls_R_factor_all 0.1659
_refine_ls_R_factor_gt 0.0868
_refine_ls_shift/su_max 0.000
_refine_ls_shift/su_mean 0.000
_refine_ls_structure_factor_coef Fsqd
_refine_ls_weighting_details 'w=1/[\s^2^(Fo^2^)+(0.0399P)^2^+0.8887P] where P=(Fo^2^+2Fc^2^)/3'
_refine_ls_weighting_scheme calc
_refine_ls_wR_factor_gt 0.1585
_refine_ls_wR_factor_ref 0.1986
_reflns_Friedel_coverage 0.850
_reflns_Friedel_fraction_full 0.972
_reflns_Friedel_fraction_max 0.735
_reflns_number_gt 3644
_reflns_number_total 6080
_reflns_threshold_expression 'I > 2\s(I)'
_cod_data_source_file d4dt01150c2.cif
_cod_data_source_block mo_ab011122_0m_a
_cod_depositor_comments 'Adding full bibliography for 7716268--7716271.cif.'
_cod_database_code 7716270
_shelx_shelxl_version_number 2016/6
_shelx_space_group_comment
;
The symmetry employed for this shelxl refinement is uniquely defined
by the following loop, which should always be used as a source of
symmetry information in preference to the above space-group names.
They are only intended as comments.
;
_shelx_estimated_absorpt_t_max 0.899
_shelx_estimated_absorpt_t_min 0.811
_olex2_refinement_description
;
1. Twinned data refinement
 Scales: 0.624(4)
 0.376(4)
2. Fixed Uiso
 At 1.2 times of:
  All C(H) groups, {H14a,H14b} of O14, {H9a,H9b} of O9
 At 1.5 times of:
  {H16a,H16b} of O16, {H15a,H15b} of O15, {H10a,H10b} of O10, {H11a,H11b} of O11
3. Restrained distances
 Ca1-H16a \\sim Ca1-H16b
 with sigma of 0.02
 Ca2-H10a \\sim Ca2-H10b
 with sigma of 0.02
4. Uiso/Uaniso restraints and constraints
Uanis(C15) = Uanis(C13)
Uanis(C10) = Uanis(C8)
Uanis(C16) = Uanis(C21)
Uanis(C17) = Uanis(C24)
Uanis(C12) = Uanis(C7)
Uanis(O15) = Uanis(O16)
Uanis(O10) = Uanis(O11)
Uanis(C16) = Uanis(C23)
Uanis(C8) = Uanis(C4)
5.a Free rotating group:
 O10(H10a,H10b,O16,H16a,H16b)
5.b Rotating group:
 O11(H11a,H11b), O15(H15a,H15b)
5.c Secondary CH2 refined with riding coordinates:
 O14(H14a,H14b), O9(H9a,H9b)
5.d Aromatic/amide H refined with riding coordinates:
 C8(H8), C19(H19), C3(H3), C21(H21), C23(H23), C6(H6), C20(H20), C7(H7),
 C10(H10), C11(H11), C15(H15), C16(H16)
;
_olex2_submission_special_instructions 'No special instructions were received'

loop_
_space_group_symop_operation_xyz
'x, y, z'

loop_
_atom_site_label
_atom_site_type_symbol
_atom_site_fract_x
_atom_site_fract_y
_atom_site_fract_z
_atom_site_U_iso_or_equiv
_atom_site_adp_type
_atom_site_occupancy
_atom_site_site_symmetry_order
_atom_site_calc_flag
_atom_site_refinement_flags_posn
_atom_site_refinement_flags_adp
_atom_site_refinement_flags_occupancy
_atom_site_disorder_assembly
_atom_site_disorder_group
Ca2 Ca 0.5401(5) 0.5382(3) 0.55863(17) 0.0143(5) Uani 1 1 d D . . . .
Ca1 Ca 0.0987(5) 0.5976(3) 0.44006(17) 0.0149(5) Uani 1 1 d D . . . .
O6 O 1.1783(16) 0.4578(16) 0.6180(8) 0.018(2) Uani 1 1 d . . . . .
O12 O 0.7933(16) 0.5760(16) 0.3821(9) 0.019(2) Uani 1 1 d . . . . .
O1 O 1.1664(16) 0.9185(17) -0.3296(9) 0.018(2) Uani 1 1 d . . . . .
O7 O 0.8407(18) 0.0890(17) 1.3291(9) 0.021(3) Uani 1 1 d . . . . .
O13 O 0.4565(17) 0.5276(15) 0.3964(8) 0.016(2) Uani 1 1 d . . . . .
O5 O 0.8541(16) 0.4233(15) 0.6028(8) 0.016(2) Uani 1 1 d . . . . .
O11 O 0.472(2) 0.6604(11) 0.7077(6) 0.0240(13) Uani 1 1 d . . . . .
H11A H 0.558053 0.762210 0.696940 0.036 Uiso 1 1 d R U . . .
H11B H 0.344634 0.706305 0.717202 0.036 Uiso 1 1 d R U . . .
O8 O 0.5088(16) 0.0831(16) 1.3101(8) 0.016(2) Uani 1 1 d . . . . .
O14 O 0.3331(16) 0.8218(15) 0.4924(8) 0.018(2) Uani 1 1 d . . . . .
H14A H 0.418005 0.921920 0.433284 0.021 Uiso 1 1 calc R U . . .
H14B H 0.255653 0.879151 0.546997 0.021 Uiso 1 1 calc R U . . .
O9 O 0.8270(14) 0.8147(15) 0.5063(8) 0.015(2) Uani 1 1 d . . . . .
H9A H 0.803570 0.926580 0.451728 0.019 Uiso 1 1 calc R U . . .
H9B H 0.853690 0.855777 0.565431 0.019 Uiso 1 1 calc R U . . .
O2 O 0.8195(17) 0.8925(17) -0.3125(8) 0.019(3) Uani 1 1 d . . . . .
O15 O 0.179(2) 0.8673(11) 0.2914(6) 0.0238(13) Uani 1 1 d . . . . .
H15A H 0.301997 0.922279 0.286676 0.036 Uiso 1 1 d R U . . .
H15B H 0.090116 0.955434 0.300003 0.036 Uiso 1 1 d R U . . .
O10 O 0.5122(17) 0.1901(10) 0.6083(6) 0.0240(13) Uani 1 1 d G . . . .
H10A H 0.386531 0.171884 0.599826 0.036 Uiso 1 1 d DG U . . .
H10B H 0.597371 0.170233 0.553916 0.036 Uiso 1 1 d DG U . . .
O16 O 0.1156(17) 0.2967(11) 0.3934(6) 0.0238(13) Uani 1 1 d G . . . .
H16A H 0.058469 0.275655 0.346077 0.036 Uiso 1 1 d DG U . . .
H16B H 0.226929 0.229884 0.389997 0.036 Uiso 1 1 d DG U . . .
C24 C 0.707(2) 0.1114(17) 1.2738(9) 0.018(2) Uani 1 1 d . . . . .
C1 C 0.980(2) 0.8884(17) -0.2754(9) 0.016(3) Uani 1 1 d . . . . .
C9 C 0.6741(18) 0.6165(16) 0.2265(9) 0.012(3) Uani 1 1 d . . . . .
C2 C 0.9494(19) 0.8391(18) -0.1600(10) 0.017(3) Uani 1 1 d . . . . .
C13 C 0.978(3) 0.4096(15) 0.6581(9) 0.0153(17) Uani 1 1 d . . . . .
C12 C 0.647(3) 0.5673(15) 0.3405(8) 0.0167(17) Uani 1 1 d . . . . .
C22 C 0.787(2) 0.1814(18) 1.1588(10) 0.018(3) Uani 1 1 d . . . . .
C14 C 0.904(2) 0.3443(17) 0.7713(9) 0.016(3) Uani 1 1 d . . . . .
C4 C 0.726(2) 0.707(2) 0.0123(11) 0.0182(16) Uani 1 1 d . . . . .
C8 C 0.865(2) 0.697(2) 0.1635(11) 0.0182(16) Uani 1 1 d . . . . .
H8 H 0.976464 0.720591 0.193043 0.022 Uiso 1 1 calc R U . . .
C19 C 1.028(2) 0.3606(19) 0.8344(10) 0.016(3) Uani 1 1 d . . . . .
H19 H 1.169441 0.413078 0.805616 0.019 Uiso 1 1 calc R U . . .
C3 C 0.756(2) 0.7554(19) -0.0955(10) 0.020(3) Uani 1 1 d . . . . .
H3 H 0.644255 0.730954 -0.124596 0.024 Uiso 1 1 calc R U . . .
C21 C 0.997(2) 0.260(2) 1.1168(12) 0.0179(16) Uani 1 1 d . . . . .
H21 H 1.083436 0.272865 1.161736 0.021 Uiso 1 1 calc R U . . .
C23 C 0.663(2) 0.161(2) 1.0958(10) 0.0179(16) Uani 1 1 d . . . . .
H23 H 0.522543 0.107463 1.125181 0.021 Uiso 1 1 calc R U . . .
C6 C 1.089(2) 0.8311(19) -0.0131(12) 0.020(3) Uani 1 1 d . . . . .
H6 H 1.202524 0.857776 0.014744 0.024 Uiso 1 1 calc R U . . .
C18 C 0.951(2) 0.300(2) 0.9439(11) 0.017(3) Uani 1 1 d . . . . .
C17 C 0.738(2) 0.217(2) 0.9869(10) 0.018(2) Uani 1 1 d . . . . .
C20 C 1.077(3) 0.319(2) 1.0128(12) 0.020(3) Uani 1 1 d . . . . .
H20 H 1.218298 0.372721 0.985768 0.024 Uiso 1 1 calc R U . . .
C5 C 0.897(2) 0.7454(19) 0.0544(11) 0.015(3) Uani 1 1 d . . . . .
C7 C 1.116(2) 0.877(2) -0.1185(11) 0.0167(17) Uani 1 1 d . . . . .
H7 H 1.247530 0.934001 -0.162937 0.020 Uiso 1 1 calc R U . . .
C10 C 0.510(2) 0.5815(19) 0.1832(10) 0.0182(16) Uani 1 1 d . . . . .
H10 H 0.377629 0.528247 0.227956 0.022 Uiso 1 1 calc R U . . .
C11 C 0.5313(19) 0.6205(19) 0.0796(10) 0.015(3) Uani 1 1 d . . . . .
H11 H 0.418101 0.590610 0.052634 0.018 Uiso 1 1 calc R U . . .
C15 C 0.691(2) 0.2667(17) 0.8148(10) 0.0153(17) Uani 1 1 d . . . . .
H15 H 0.601823 0.259241 0.770482 0.018 Uiso 1 1 calc R U . . .
C16 C 0.614(2) 0.2030(19) 0.9196(10) 0.0179(16) Uani 1 1 d . . . . .
H16 H 0.473896 0.148022 0.946767 0.021 Uiso 1 1 calc R U . . .

loop_
_atom_site_aniso_label
_atom_site_aniso_U_11
_atom_site_aniso_U_22
_atom_site_aniso_U_33
_atom_site_aniso_U_23
_atom_site_aniso_U_13
_atom_site_aniso_U_12
Ca2 0.0118(12) 0.0160(13) 0.0168(14) -0.0038(10) -0.0073(14) 0.0064(14)
Ca1 0.0115(13) 0.0178(14) 0.0169(14) -0.0052(10) -0.0059(15) 0.0040(14)
O6 0.013(5) 0.021(6) 0.018(6) -0.001(4) -0.005(5) -0.008(4)
O12 0.010(5) 0.025(6) 0.024(6) -0.007(5) -0.008(5) -0.005(4)
O1 0.010(5) 0.021(6) 0.023(6) -0.004(5) -0.004(5) 0.000(4)
O7 0.023(6) 0.021(6) 0.022(6) -0.003(5) -0.014(5) -0.001(5)
O13 0.017(5) 0.018(5) 0.016(5) -0.003(4) -0.010(4) 0.003(4)
O5 0.012(5) 0.021(6) 0.013(5) -0.001(4) -0.007(4) 0.003(4)
O11 0.021(3) 0.024(3) 0.031(4) -0.008(3) -0.014(4) 0.012(4)
O8 0.009(5) 0.027(6) 0.009(5) -0.002(4) 0.000(4) 0.000(4)
O14 0.019(5) 0.020(6) 0.013(5) -0.006(4) 0.000(4) -0.002(4)
O9 0.011(4) 0.018(5) 0.018(5) -0.001(4) -0.007(4) -0.001(4)
O2 0.019(5) 0.028(6) 0.013(5) -0.003(4) -0.011(5) 0.001(5)
O15 0.022(3) 0.017(3) 0.037(4) -0.010(3) -0.013(4) 0.005(4)
O10 0.021(3) 0.024(3) 0.031(4) -0.008(3) -0.014(4) 0.012(4)
O16 0.022(3) 0.017(3) 0.037(4) -0.010(3) -0.013(4) 0.005(4)
C24 0.015(5) 0.024(5) 0.019(5) -0.011(4) -0.003(4) -0.010(4)
C1 0.009(7) 0.021(6) 0.021(6) -0.004(5) -0.009(6) 0.001(6)
C9 0.008(7) 0.011(5) 0.017(6) -0.007(4) -0.002(5) -0.005(4)
C2 0.021(8) 0.010(6) 0.025(8) -0.010(5) -0.010(6) 0.004(5)
C13 0.017(4) 0.009(4) 0.023(4) -0.005(3) -0.009(4) 0.001(4)
C12 0.021(5) 0.014(4) 0.018(4) -0.007(3) -0.006(5) -0.001(4)
C22 0.023(8) 0.016(7) 0.021(7) -0.014(5) -0.012(5) 0.002(5)
C14 0.021(8) 0.013(5) 0.011(5) -0.006(4) 0.002(6) -0.006(5)
C4 0.015(4) 0.022(4) 0.019(4) -0.007(3) -0.004(3) -0.003(3)
C8 0.015(4) 0.022(4) 0.019(4) -0.007(3) -0.004(3) -0.003(3)
C19 0.010(5) 0.018(7) 0.019(7) -0.006(5) -0.004(5) 0.003(5)
C3 0.020(6) 0.021(7) 0.024(8) -0.007(6) -0.016(6) -0.003(5)
C21 0.014(3) 0.022(4) 0.021(4) -0.006(3) -0.009(3) 0.001(3)
C23 0.014(3) 0.022(4) 0.021(4) -0.006(3) -0.009(3) 0.001(3)
C6 0.018(7) 0.014(7) 0.030(9) -0.006(6) -0.011(7) -0.001(6)
C18 0.018(7) 0.019(7) 0.015(7) -0.003(5) -0.009(6) -0.005(6)
C17 0.015(5) 0.024(5) 0.019(5) -0.011(4) -0.003(4) -0.010(4)
C20 0.017(7) 0.026(8) 0.017(8) -0.004(6) -0.004(7) 0.003(6)
C5 0.013(6) 0.013(7) 0.019(7) -0.004(5) -0.004(5) -0.008(5)
C7 0.021(5) 0.014(4) 0.018(4) -0.007(3) -0.006(5) -0.001(4)
C10 0.015(4) 0.022(4) 0.019(4) -0.007(3) -0.004(3) -0.003(3)
C11 0.015(6) 0.016(6) 0.016(7) -0.007(5) -0.008(5) 0.006(5)
C15 0.017(4) 0.009(4) 0.023(4) -0.005(3) -0.009(4) 0.001(4)
C16 0.014(3) 0.022(4) 0.021(4) -0.006(3) -0.009(3) 0.001(3)

loop_
_atom_type_symbol
_atom_type_description
_atom_type_scat_dispersion_real
_atom_type_scat_dispersion_imag
_atom_type_scat_source
C C 0.0033 0.0016 'International Tables Vol C Tables 4.2.6.8 and 6.1.1.4'
H H 0.0000 0.0000 'International Tables Vol C Tables 4.2.6.8 and 6.1.1.4'
Ca Ca 0.2262 0.3064 'International Tables Vol C Tables 4.2.6.8 and 6.1.1.4'
O O 0.0106 0.0060 'International Tables Vol C Tables 4.2.6.8 and 6.1.1.4'

loop_
_geom_angle_atom_site_label_1
_geom_angle_atom_site_label_2
_geom_angle_atom_site_label_3
_geom_angle
_geom_angle_site_symmetry_1
_geom_angle_site_symmetry_3
_geom_angle_publ_flag
Ca1 Ca2 Ca1 129.6(2) . 1_655 ?
Ca1 Ca2 H10A 112.2 1_655 . ?
Ca1 Ca2 H10A 78.0 . . ?
Ca1 Ca2 H10B 96.3 . . ?
Ca1 Ca2 H10B 82.7 1_655 . ?
O6 Ca2 Ca1 169.4(3) 1_455 1_655 ?
O6 Ca2 Ca1 45.4(3) 1_455 . ?
O6 Ca2 O12 131.8(4) 1_455 . ?
O6 Ca2 O13 80.5(4) 1_455 . ?
O6 Ca2 O5 137.6(3) 1_455 . ?
O6 Ca2 O11 80.9(4) 1_455 . ?
O6 Ca2 O14 69.6(4) 1_455 . ?
O6 Ca2 O9 144.5(4) 1_455 . ?
O6 Ca2 O10 75.5(4) 1_455 . ?
O6 Ca2 H10A 59.2 1_455 . ?
O6 Ca2 H10B 88.5 1_455 . ?
O12 Ca2 Ca1 40.2(3) . 1_655 ?
O12 Ca2 Ca1 90.1(3) . . ?
O12 Ca2 O9 65.4(4) . . ?
O12 Ca2 H10A 100.6 . . ?
O12 Ca2 H10B 77.5 . . ?
O13 Ca2 Ca1 91.7(3) . 1_655 ?
O13 Ca2 Ca1 40.5(3) . . ?
O13 Ca2 O12 51.6(3) . . ?
O13 Ca2 O14 68.5(4) . . ?
O13 Ca2 O9 104.6(4) . . ?
O13 Ca2 H10A 77.2 . . ?
O13 Ca2 H10B 76.8 . . ?
O5 Ca2 Ca1 160.5(3) . . ?
O5 Ca2 Ca1 42.6(3) . 1_655 ?
O5 Ca2 O12 77.5(4) . . ?
O5 Ca2 O13 122.4(4) . . ?
O5 Ca2 O11 87.6(4) . . ?
O5 Ca2 O14 148.8(4) . . ?
O5 Ca2 O9 69.4(4) . . ?
O5 Ca2 O10 70.8(4) . . ?
O5 Ca2 H10A 89.4 . . ?
O5 Ca2 H10B 66.6 . . ?
O11 Ca2 Ca1 110.9(3) . . ?
O11 Ca2 Ca1 109.2(3) . 1_655 ?
O11 Ca2 O12 143.0(4) . . ?
O11 Ca2 O13 149.1(4) . . ?
O11 Ca2 O14 82.0(4) . . ?
O11 Ca2 O9 77.7(4) . . ?
O11 Ca2 O10 110.8(3) . . ?
O11 Ca2 H10A 113.1 . . ?
O11 Ca2 H10B 127.1 . . ?
O14 Ca2 Ca1 45.5(3) . . ?
O14 Ca2 Ca1 114.4(3) . 1_655 ?
O14 Ca2 O12 93.4(4) . . ?
O14 Ca2 O9 79.6(3) . . ?
O14 Ca2 H10A 121.8 . . ?
O14 Ca2 H10B 141.2 . . ?
O9 Ca2 Ca1 119.1(3) . . ?
O9 Ca2 Ca1 44.6(3) . 1_655 ?
O9 Ca2 H10A 156.3 . . ?
O9 Ca2 H10B 127.0 . . ?
O10 Ca2 Ca1 97.1(3) . 1_655 ?
O10 Ca2 Ca1 96.0(3) . . ?
O10 Ca2 O12 96.1(4) . . ?
O10 Ca2 O13 87.9(3) . . ?
O10 Ca2 O14 140.3(4) . . ?
O10 Ca2 O9 138.9(4) . . ?
O10 Ca2 H10A 18.6 . . ?
O10 Ca2 H10B 18.6 . . ?
H10A Ca2 H10B 29.6 . . ?
Ca2 Ca1 Ca2 129.6(2) . 1_455 ?
O6 Ca1 Ca2 90.1(3) 1_455 1_455 ?
O6 Ca1 Ca2 40.2(3) 1_455 . ?
O6 Ca1 C13 26.9(4) 1_455 1_455 ?
O12 Ca1 Ca2 169.1(3) 1_455 . ?
O12 Ca1 Ca2 44.9(3) 1_455 1_455 ?
O12 Ca1 O6 131.4(4) 1_455 1_455 ?
O12 Ca1 O13 138.3(3) 1_455 . ?
O12 Ca1 O5 79.9(4) 1_455 1_455 ?
O12 Ca1 O14 144.3(4) 1_455 . ?
O12 Ca1 O9 69.3(4) 1_455 1_455 ?
O12 Ca1 O15 81.5(5) 1_455 . ?
O12 Ca1 O16 75.6(4) 1_455 . ?
O12 Ca1 C13 104.8(5) 1_455 1_455 ?
O13 Ca1 Ca2 160.5(3) . 1_455 ?
O13 Ca1 Ca2 42.4(3) . . ?
O13 Ca1 O6 77.3(4) . 1_455 ?
O13 Ca1 O5 122.3(4) . 1_455 ?
O13 Ca1 O14 69.2(4) . . ?
O13 Ca1 O9 148.5(4) . 1_455 ?
O13 Ca1 O15 87.3(4) . . ?
O13 Ca1 O16 71.7(4) . . ?
O13 Ca1 C13 102.0(4) . 1_455 ?
O5 Ca1 Ca2 91.7(3) 1_455 . ?
O5 Ca1 Ca2 40.5(3) 1_455 1_455 ?
O5 Ca1 O6 51.6(3) 1_455 1_455 ?
O5 Ca1 O14 104.8(4) 1_455 . ?
O5 Ca1 O9 68.7(4) 1_455 1_455 ?
O5 Ca1 C13 24.8(4) 1_455 1_455 ?
O14 Ca1 Ca2 119.1(3) . 1_455 ?
O14 Ca1 Ca2 44.7(3) . . ?
O14 Ca1 O6 65.4(4) . 1_455 ?
O14 Ca1 C13 84.4(4) . 1_455 ?
O9 Ca1 Ca2 45.6(3) 1_455 1_455 ?
O9 Ca1 Ca2 114.3(3) 1_455 . ?
O9 Ca1 O6 93.4(4) 1_455 1_455 ?
O9 Ca1 O14 79.5(3) 1_455 . ?
O9 Ca1 C13 77.9(4) 1_455 1_455 ?
O15 Ca1 Ca2 108.9(4) . . ?
O15 Ca1 Ca2 111.3(4) . 1_455 ?
O15 Ca1 O6 142.8(4) . 1_455 ?
O15 Ca1 O5 149.6(4) . 1_455 ?
O15 Ca1 O14 77.5(4) . . ?
O15 Ca1 O9 82.2(4) . 1_455 ?
O15 Ca1 O16 111.8(3) . . ?
O15 Ca1 C13 155.2(3) . 1_455 ?
O16 Ca1 Ca2 97.0(3) . . ?
O16 Ca1 Ca2 95.1(3) . 1_455 ?
O16 Ca1 O6 95.3(4) . 1_455 ?
O16 Ca1 O5 86.6(4) . 1_455 ?
O16 Ca1 O14 139.3(4) . . ?
O16 Ca1 O9 139.7(4) . 1_455 ?
O16 Ca1 C13 93.0(4) . 1_455 ?
C13 Ca1 Ca2 63.6(4) 1_455 1_455 ?
C13 Ca1 Ca2 67.1(4) 1_455 . ?
Ca2 O6 Ca1 94.4(4) 1_655 1_655 ?
C13 O6 Ca2 175.9(9) . 1_655 ?
C13 O6 Ca1 89.7(8) . 1_655 ?
Ca1 O12 Ca2 94.9(5) 1_655 . ?
C12 O12 Ca2 92.3(9) . . ?
C12 O12 Ca1 172.7(10) . 1_655 ?
Ca1 O13 Ca2 97.2(4) . . ?
C12 O13 Ca2 96.0(8) . . ?
C12 O13 Ca1 152.0(9) . . ?
Ca2 O5 Ca1 96.9(4) . 1_655 ?
C13 O5 Ca2 150.0(9) . . ?
C13 O5 Ca1 97.4(9) . 1_655 ?
Ca2 O11 H11A 110.3 . . ?
Ca2 O11 H11B 110.0 . . ?
H11A O11 H11B 103.7 . . ?
Ca2 O14 Ca1 89.8(4) . . ?
Ca2 O14 H14A 113.7 . . ?
Ca2 O14 H14B 113.7 . . ?
Ca1 O14 H14A 113.7 . . ?
Ca1 O14 H14B 113.7 . . ?
H14A O14 H14B 110.9 . . ?
Ca2 O9 H9A 113.7 . . ?
Ca2 O9 H9B 113.7 . . ?
Ca1 O9 Ca2 89.8(4) 1_655 . ?
Ca1 O9 H9A 113.7 1_655 . ?
Ca1 O9 H9B 113.7 1_655 . ?
H9A O9 H9B 110.9 . . ?
Ca1 O15 H15A 109.4 . . ?
Ca1 O15 H15B 109.6 . . ?
H15A O15 H15B 104.3 . . ?
Ca2 O10 H10A 99.0 . . ?
Ca2 O10 H10B 98.9 . . ?
H10A O10 H10B 104.5 . . ?
Ca1 O16 H16A 123.1 . . ?
Ca1 O16 H16B 123.2 . . ?
H16A O16 H16B 104.5 . . ?
O7 C24 C22 118.2(13) . . ?
O8 C24 O7 124.0(11) . . ?
O8 C24 C22 117.7(12) . . ?
O1 C1 O2 123.6(11) . . ?
O1 C1 C2 117.5(13) . . ?
O2 C1 C2 118.9(13) . . ?
C8 C9 C12 118.9(12) . . ?
C8 C9 C10 119.8(12) . . ?
C10 C9 C12 121.3(12) . . ?
C3 C2 C1 120.0(11) . . ?
C3 C2 C7 120.6(13) . . ?
C7 C2 C1 119.4(13) . . ?
O6 C13 Ca1 63.4(7) . 1_655 ?
O6 C13 C14 118.1(13) . . ?
O5 C13 Ca1 57.8(7) . 1_655 ?
O5 C13 O6 120.6(11) . . ?
O5 C13 C14 121.3(15) . . ?
C14 C13 Ca1 170.7(8) . 1_655 ?
O12 C12 O13 119.6(10) . . ?
O12 C12 C9 123.5(15) . . ?
O13 C12 C9 116.7(15) . . ?
C21 C22 C24 119.3(11) . . ?
C23 C22 C24 120.3(12) . . ?
C23 C22 C21 120.3(13) . . ?
C19 C14 C13 122.4(13) . . ?
C19 C14 C15 119.4(12) . . ?
C15 C14 C13 118.2(13) . . ?
C3 C4 C5 118.8(12) . . ?
C3 C4 C11 121.5(12) . . ?
C11 C4 C5 119.7(12) . . ?
C9 C8 H8 119.7 . . ?
C9 C8 C5 120.6(12) . . ?
C5 C8 H8 119.7 . . ?
C14 C19 H19 119.5 . . ?
C14 C19 C18 121.1(12) . . ?
C18 C19 H19 119.5 . . ?
C2 C3 C4 120.5(12) . . ?
C2 C3 H3 119.8 . . ?
C4 C3 H3 119.8 . . ?
C22 C21 H21 119.6 . . ?
C20 C21 C22 120.8(13) . . ?
C20 C21 H21 119.6 . . ?
C22 C23 H23 119.3 . . ?
C22 C23 C17 121.5(12) . . ?
C17 C23 H23 119.3 . . ?
C5 C6 H6 119.3 . . ?
C7 C6 H6 119.3 . . ?
C7 C6 C5 121.3(14) . . ?
C19 C18 C17 119.1(11) . . ?
C19 C18 C20 122.4(13) . . ?
C20 C18 C17 118.6(12) . . ?
C23 C17 C18 118.4(11) . . ?
C16 C17 C23 123.2(12) . . ?
C16 C17 C18 118.4(12) . . ?
C21 C20 C18 120.5(14) . . ?
C21 C20 H20 119.7 . . ?
C18 C20 H20 119.7 . . ?
C8 C5 C4 118.3(12) . . ?
C6 C5 C4 119.2(13) . . ?
C6 C5 C8 122.5(13) . . ?
C2 C7 H7 120.2 . . ?
C6 C7 C2 119.6(14) . . ?
C6 C7 H7 120.2 . . ?
C9 C10 H10 118.7 . . ?
C11 C10 C9 122.6(12) . . ?
C11 C10 H10 118.7 . . ?
C4 C11 H11 120.6 . . ?
C10 C11 C4 118.8(12) . . ?
C10 C11 H11 120.6 . . ?
C14 C15 H15 119.6 . . ?
C16 C15 C14 120.8(12) . . ?
C16 C15 H15 119.6 . . ?
C17 C16 H16 119.4 . . ?
C15 C16 C17 121.2(12) . . ?
C15 C16 H16 119.4 . . ?

loop_
_geom_bond_atom_site_label_1
_geom_bond_atom_site_label_2
_geom_bond_distance
_geom_bond_site_symmetry_2
_geom_bond_publ_flag
Ca2 Ca1 3.607(10) . ?
Ca2 Ca1 3.607(11) 1_655 ?
Ca2 O6 2.332(13) 1_455 ?
Ca2 O12 2.557(14) . ?
Ca2 O13 2.449(13) . ?
Ca2 O5 2.361(12) . ?
Ca2 O11 2.396(10) . ?
Ca2 O14 2.538(12) . ?
Ca2 O9 2.577(12) . ?
Ca2 O10 2.420(10) . ?
Ca2 H10A 2.6974 . ?
Ca2 H10B 2.6962 . ?
Ca1 O6 2.577(14) 1_455 ?
Ca1 O12 2.335(12) 1_455 ?
Ca1 O13 2.360(13) . ?
Ca1 O5 2.459(13) 1_455 ?
Ca1 O14 2.572(12) . ?
Ca1 O9 2.533(12) 1_455 ?
Ca1 O15 2.388(10) . ?
Ca1 O16 2.416(9) . ?
Ca1 C13 2.883(15) 1_455 ?
O6 C13 1.307(19) . ?
O12 C12 1.23(2) . ?
O1 C1 1.255(17) . ?
O7 C24 1.271(17) . ?
O13 C12 1.29(2) . ?
O5 C13 1.221(17) . ?
O11 H11A 0.8861 . ?
O11 H11B 0.8862 . ?
O8 C24 1.270(18) . ?
O14 H14A 0.9900 . ?
O14 H14B 0.9900 . ?
O9 H9A 0.9900 . ?
O9 H9B 0.9900 . ?
O2 C1 1.268(17) . ?
O15 H15A 0.8742 . ?
O15 H15B 0.8740 . ?
O10 H10A 0.8701 . ?
O10 H10B 0.8699 . ?
O16 H16A 0.8699 . ?
O16 H16B 0.8703 . ?
C24 C22 1.501(18) . ?
C1 C2 1.506(19) . ?
C9 C12 1.490(16) . ?
C9 C8 1.371(17) . ?
C9 C10 1.398(17) . ?
C2 C3 1.396(17) . ?
C2 C7 1.403(19) . ?
C13 C14 1.472(16) . ?
C22 C21 1.41(2) . ?
C22 C23 1.354(16) . ?
C14 C19 1.347(18) . ?
C14 C15 1.431(19) . ?
C4 C3 1.404(19) . ?
C4 C5 1.432(16) . ?
C4 C11 1.422(19) . ?
C8 H8 0.9500 . ?
C8 C5 1.420(19) . ?
C19 H19 0.9500 . ?
C19 C18 1.427(19) . ?
C3 H3 0.9500 . ?
C21 H21 0.9500 . ?
C21 C20 1.36(2) . ?
C23 H23 0.9500 . ?
C23 C17 1.417(19) . ?
C6 H6 0.9500 . ?
C6 C5 1.41(2) . ?
C6 C7 1.38(2) . ?
C18 C17 1.438(16) . ?
C18 C20 1.43(2) . ?
C17 C16 1.391(18) . ?
C20 H20 0.9500 . ?
C7 H7 0.9500 . ?
C10 H10 0.9500 . ?
C10 C11 1.358(18) . ?
C11 H11 0.9500 . ?
C15 H15 0.9500 . ?
C15 C16 1.370(19) . ?
C16 H16 0.9500 . ?

loop_
_geom_torsion_atom_site_label_1
_geom_torsion_atom_site_label_2
_geom_torsion_atom_site_label_3
_geom_torsion_atom_site_label_4
_geom_torsion
_geom_torsion_site_symmetry_1
_geom_torsion_site_symmetry_2
_geom_torsion_site_symmetry_3
_geom_torsion_site_symmetry_4
_geom_torsion_publ_flag
Ca2 O12 C12 O13 -6.6(11) . . . . ?
Ca2 O12 C12 C9 168.1(10) . . . . ?
Ca2 O13 C12 O12 6.9(12) . . . . ?
Ca2 O13 C12 C9 -168.1(8) . . . . ?
Ca2 O5 C13 Ca1 -117.8(19) . . . 1_655 ?
Ca2 O5 C13 O6 -126.8(18) . . . . ?
Ca2 O5 C13 C14 51(2) . . . . ?
Ca1 O6 C13 O5 8.6(11) 1_655 . . . ?
Ca1 O6 C13 C14 -169.6(9) 1_655 . . . ?
Ca1 O13 C12 O12 124.5(19) . . . . ?
Ca1 O13 C12 C9 -51(2) . . . . ?
Ca1 O5 C13 O6 -9.0(12) 1_655 . . . ?
Ca1 O5 C13 C14 169.1(9) 1_655 . . . ?
O6 C13 C14 C19 10.5(18) . . . . ?
O6 C13 C14 C15 -171.6(11) . . . . ?
O1 C1 C2 C3 -163.0(12) . . . . ?
O1 C1 C2 C7 16.6(18) . . . . ?
O7 C24 C22 C21 -14.1(18) . . . . ?
O7 C24 C22 C23 162.9(13) . . . . ?
O5 C13 C14 C19 -167.7(12) . . . . ?
O5 C13 C14 C15 10.3(17) . . . . ?
O8 C24 C22 C21 164.1(12) . . . . ?
O8 C24 C22 C23 -19.0(18) . . . . ?
O2 C1 C2 C3 15.2(18) . . . . ?
O2 C1 C2 C7 -165.2(12) . . . . ?
C24 C22 C21 C20 177.7(13) . . . . ?
C24 C22 C23 C17 -177.0(12) . . . . ?
C1 C2 C3 C4 179.3(12) . . . . ?
C1 C2 C7 C6 -179.6(12) . . . . ?
C9 C8 C5 C4 -0.4(19) . . . . ?
C9 C8 C5 C6 178.9(14) . . . . ?
C9 C10 C11 C4 -2(2) . . . . ?
C13 C14 C19 C18 178.4(11) . . . . ?
C13 C14 C15 C16 179.7(11) . . . . ?
C12 C9 C8 C5 179.8(11) . . . . ?
C12 C9 C10 C11 -178.4(12) . . . . ?
C22 C21 C20 C18 0(2) . . . . ?
C22 C23 C17 C18 -1(2) . . . . ?
C22 C23 C17 C16 -178.4(14) . . . . ?
C14 C19 C18 C17 1.3(19) . . . . ?
C14 C19 C18 C20 -178.9(14) . . . . ?
C14 C15 C16 C17 2(2) . . . . ?
C8 C9 C12 O12 -7.9(18) . . . . ?
C8 C9 C12 O13 166.9(11) . . . . ?
C8 C9 C10 C11 1(2) . . . . ?
C19 C14 C15 C16 -2.2(19) . . . . ?
C19 C18 C17 C23 -179.1(12) . . . . ?
C19 C18 C17 C16 -1(2) . . . . ?
C19 C18 C20 C21 179.8(13) . . . . ?
C3 C2 C7 C6 0(2) . . . . ?
C3 C4 C5 C8 179.6(12) . . . . ?
C3 C4 C5 C6 0.3(19) . . . . ?
C3 C4 C11 C10 -178.3(12) . . . . ?
C21 C22 C23 C17 0(2) . . . . ?
C23 C22 C21 C20 1(2) . . . . ?
C23 C17 C16 C15 177.3(12) . . . . ?
C18 C17 C16 C15 0(2) . . . . ?
C17 C18 C20 C21 0(2) . . . . ?
C20 C18 C17 C23 1(2) . . . . ?
C20 C18 C17 C16 178.7(14) . . . . ?
C5 C4 C3 C2 0.1(19) . . . . ?
C5 C4 C11 C10 2(2) . . . . ?
C5 C6 C7 C2 0(2) . . . . ?
C7 C2 C3 C4 0(2) . . . . ?
C7 C6 C5 C4 -1(2) . . . . ?
C7 C6 C5 C8 -179.9(13) . . . . ?
C10 C9 C12 O12 171.8(13) . . . . ?
C10 C9 C12 O13 -13.3(17) . . . . ?
C10 C9 C8 C5 0(2) . . . . ?
C11 C4 C3 C2 -179.7(13) . . . . ?
C11 C4 C5 C8 -0.6(19) . . . . ?
C11 C4 C5 C6 -180.0(14) . . . . ?
C15 C14 C19 C18 0.5(19) . . . . ?

loop_
_twin_individual_id
_twin_individual_mass_fraction_refined
1 0.624(4)
2 0.376(4)
